data_7236539
loop_
_publ_author_name
'Guntlin, Christoph P.'
'Z\"und, Tanja'
'Kravchyk, Kostiantyn V.'
'W\"orle, Michael'
'Bodnarchuk, Maryna I.'
'Kovalenko, Maksym V.'

_publ_section_title
;
 Nanocrystalline FeF3 and MF2 (M = Fe, Co, and Mn) from metal
 trifluoroacetates and their Li(Na)-ion storage properties
;
_journal_issue 16
_journal_name_full 'Journal of Materials Chemistry A'
_journal_page_first 7383
_journal_paper_doi 10.1039/C7TA00862G
_journal_volume 5
_journal_year 2017
_chemical_formula_moiety 'C16 F24 Fe3 O17'
_chemical_formula_sum 'C16 H F24 Fe3 O17'
_chemical_formula_weight 1088.72
_space_group_crystal_system monoclinic
_space_group_IT_number 14
_space_group_name_Hall '-P 2ybc'
_space_group_name_H-M_alt 'P 1 21/c 1'
_atom_sites_solution_primary iterative
_audit_creation_date 2015-07-07
_audit_creation_method
;
Olex2 1.2
(compiled 2015.01.26 svn.r3150 for OlexSys, GUI svn.r4998)
;
_audit_update_record
;
2016-10-07 deposited with the CCDC.
2017-03-16 downloaded from the CCDC.
;
_cell_angle_alpha 90
_cell_angle_beta 91.358(2)
_cell_angle_gamma 90
_cell_formula_units_Z 4
_cell_length_a 9.7505(11)
_cell_length_b 21.236(2)
_cell_length_c 16.0879(18)
_cell_measurement_reflns_used 5103
_cell_measurement_temperature 100(2)
_cell_measurement_theta_max 25.856
_cell_measurement_theta_min 2.299
_cell_volume 3330.3(6)
_computing_cell_refinement 'SAINT v8.34A (Bruker, 2013)'
_computing_data_collection 'SMART v5.630 (Bruker, 2003)'
_computing_data_reduction 'SAINT v8.34A (Bruker, 2013)'
_computing_molecular_graphics 'Olex2 (Dolomanov et al., 2009)'
_computing_publication_material 'Olex2 (Dolomanov et al., 2009)'
_computing_structure_refinement 'ShelXL (Sheldrick, 2008)'
_computing_structure_solution
;
Superflip (Palatinus & Chapuis, 2007;Palatinus & van der Lee, 2008;
Palatinus et al., 2012)
;
_diffrn_ambient_temperature 100
_diffrn_detector 'Bruker Apex I'
_diffrn_detector_area_resol_mean 8.33
_diffrn_detector_type 'CCD area detector'
_diffrn_measured_fraction_theta_full 1.000
_diffrn_measured_fraction_theta_max 0.998
_diffrn_measurement_device 'fixed chi three-circle diffractometer'
_diffrn_measurement_device_type 'Bruker SMART Platform with a Apex I-detector'
_diffrn_measurement_method '\f and \w scans'
_diffrn_radiation_monochromator Parallel,graphite
_diffrn_radiation_probe x-ray
_diffrn_radiation_type MoK\a
_diffrn_radiation_wavelength 0.71073
_diffrn_reflns_av_R_equivalents 0.0652
_diffrn_reflns_av_unetI/netI 0.0557
_diffrn_reflns_Laue_measured_fraction_full 1.000
_diffrn_reflns_Laue_measured_fraction_max 0.998
_diffrn_reflns_limit_h_max 12
_diffrn_reflns_limit_h_min -12
_diffrn_reflns_limit_k_max 27
_diffrn_reflns_limit_k_min -27
_diffrn_reflns_limit_l_max 20
_diffrn_reflns_limit_l_min -20
_diffrn_reflns_number 32972
_diffrn_reflns_point_group_measured_fraction_full 1.000
_diffrn_reflns_point_group_measured_fraction_max 0.998
_diffrn_reflns_theta_full 25.242
_diffrn_reflns_theta_max 27.561
_diffrn_reflns_theta_min 1.588
_diffrn_source 'sealed X-ray tube'
_diffrn_source_current 35.0
_diffrn_source_power 1.575
_diffrn_source_target Mo
_diffrn_source_voltage 45.0
_diffrn_standards_number 0
_exptl_absorpt_coefficient_mu 1.495
_exptl_absorpt_correction_T_max 0.9281
_exptl_absorpt_correction_T_min 0.8577
_exptl_absorpt_correction_type multi-scan
_exptl_absorpt_process_details
;
SADABS-2014/4 (Bruker,2014/4) was used for absorption correction.
wR2(int) was 0.0677 before and 0.0603 after correction.
The Ratio of minimum to maximum transmission is 0.9241.
The \l/2 correction factor is 0.00150.
;
_exptl_crystal_colour orange
_exptl_crystal_colour_primary orange
_exptl_crystal_density_diffrn 2.171
_exptl_crystal_description plate
_exptl_crystal_F_000 2108
_exptl_crystal_recrystallization_method 'crystallized from trifluoroacetic acid'
_exptl_crystal_size_max 0.112
_exptl_crystal_size_mid 0.005
_exptl_crystal_size_min 0.0025
_refine_diff_density_max 1.283
_refine_diff_density_min -1.037
_refine_diff_density_rms 0.142
_refine_ls_extinction_method none
_refine_ls_goodness_of_fit_ref 1.154
_refine_ls_hydrogen_treatment undef
_refine_ls_matrix_type full
_refine_ls_number_parameters 588
_refine_ls_number_reflns 7688
_refine_ls_number_restraints 145
_refine_ls_restrained_S_all 1.170
_refine_ls_R_factor_all 0.0884
_refine_ls_R_factor_gt 0.0710
_refine_ls_shift/su_max 0.000
_refine_ls_shift/su_mean 0.000
_refine_ls_structure_factor_coef Fsqd
_refine_ls_weighting_details 'w=1/[\s^2^(Fo^2^)+(0.0615P)^2^+12.5704P] where P=(Fo^2^+2Fc^2^)/3'
_refine_ls_weighting_scheme calc
_refine_ls_wR_factor_gt 0.1542
_refine_ls_wR_factor_ref 0.1632
_reflns_Friedel_coverage 0.000
_reflns_number_gt 6265
_reflns_number_total 7688
_reflns_threshold_expression 'I > 2\s(I)'
_cod_data_source_file c7ta00862g2.cif
_cod_data_source_block gunt21o05
_cod_original_cell_volume 3330.2(6)
_cod_database_code 7236539
_shelx_space_group_comment
;
The symmetry employed for this shelxl refinement is uniquely defined
by the following loop, which should always be used as a source of
symmetry information in preference to the above space-group names.
They are only intended as comments.
;
_olex2_refinement_description
;
1. Restrained distances
 O51-C52 \\sim C52A-O51A
 with sigma of 0.001
2. Uiso/Uaniso restraints and constraints
Uiso(O50A) = Uiso(O50)
Uiso(C53A) = Uiso(C53)
Uiso(C52A) = Uiso(C52)
Uanis(C11) = Uanis(C11A)
Uanis(C10A) = Uanis(C10)
Uiso(F55A) = Uiso(F55) = Uiso(F54) = Uiso(F54A) = Uiso(F56A) = Uiso(F56)
Uiso(O51A) = Uiso(O51)
3. Rigid body (RIGU) restrains
 C3, C4, F5, F6, F7, F5A, F6A, F7A
 with sigma for 1-2 distances of 0.002 and sigma for 1-3 distances of 0.002
 O8, O9, F12, F13, F14, C10, C11
 with sigma for 1-2 distances of 0.004 and sigma for 1-3 distances of 0.004
 O8, O9, F12A, F13A, F14A, C10A, C11A
 with sigma for 1-2 distances of 0.004 and sigma for 1-3 distances of 0.004
 F54, F55, F56, O50, O51, C52, C53, F54A, F55A, F56A, O50A, O51A, C52A, C53A
 with sigma for 1-2 distances of 0.004 and sigma for 1-3 distances of 0.004
4. Others
 Sof(F5A)=Sof(F6A)=Sof(F7A)=1-FVAR(1)
 Sof(F5)=Sof(F6)=Sof(F7)=FVAR(1)
 Sof(F54A)=Sof(F55A)=Sof(F56A)=Sof(O50A)=Sof(O51A)=Sof(C52A)=Sof(C53A)=1-FVAR(2)
 Sof(F54)=Sof(F55)=Sof(F56)=Sof(O50)=Sof(O51)=Sof(C52)=Sof(C53)=FVAR(2)
 Sof(F12A)=Sof(F13A)=Sof(F14A)=Sof(C10A)=Sof(C11A)=1-FVAR(3)
 Sof(F12)=Sof(F13)=Sof(F14)=Sof(C10)=Sof(C11)=FVAR(3)
;
_shelx_shelxl_version_number 2014/7
_olex2_exptl_crystal_mounting_method tip-mounted
_olex2_submission_special_instructions 'No special instructions were received'

loop_
_space_group_symop_operation_xyz
'x, y, z'
'-x, y+1/2, -z+1/2'
'-x, -y, -z'
'x, -y-1/2, z-1/2'

loop_
_atom_site_label
_atom_site_type_symbol
_atom_site_fract_x
_atom_site_fract_y
_atom_site_fract_z
_atom_site_U_iso_or_equiv
_atom_site_adp_type
_atom_site_occupancy
_atom_site_site_symmetry_order
_atom_site_calc_flag
_atom_site_refinement_flags_posn
_atom_site_refinement_flags_adp
_atom_site_refinement_flags_occupancy
_atom_site_disorder_assembly
_atom_site_disorder_group
Fe1 Fe 0.01033(7) 0.32932(3) 0.40576(4) 0.01225(16) Uani 1 1 d . . . . .
Fe2 Fe -0.01676(7) 0.25062(3) 0.22188(4) 0.01327(16) Uani 1 1 d . . . . .
Fe3 Fe 0.13088(7) 0.39023(3) 0.23257(4) 0.01569(17) Uani 1 1 d . . . . .
F19 F -0.4331(4) 0.2666(2) 0.4282(2) 0.0576(13) Uani 1 1 d . . . . .
F20 F -0.4311(4) 0.1977(2) 0.3315(3) 0.0579(13) Uani 1 1 d . . . . .
F21 F -0.4736(4) 0.2928(2) 0.3021(3) 0.0493(11) Uani 1 1 d . . . . .
F26 F 0.1971(5) 0.14058(18) 0.4942(2) 0.0471(11) Uani 1 1 d . . . . .
F27 F 0.1479(5) 0.08839(17) 0.3855(3) 0.0560(12) Uani 1 1 d . . . . .
F28 F 0.3187(4) 0.1500(2) 0.3871(3) 0.0661(15) Uani 1 1 d . . . . .
F33 F 0.4902(4) 0.2894(2) 0.1081(3) 0.0571(13) Uani 1 1 d . . . . .
F34 F 0.4331(4) 0.1990(2) 0.1533(3) 0.0489(11) Uani 1 1 d . . . . .
F35 F 0.3529(4) 0.23117(19) 0.0363(2) 0.0376(9) Uani 1 1 d . . . . .
F40 F 0.3973(4) 0.48335(16) 0.4429(3) 0.0446(10) Uani 1 1 d . . . . .
F41 F 0.5224(4) 0.4092(2) 0.3981(2) 0.0430(9) Uani 1 1 d . . . . .
F42 F 0.4252(3) 0.39963(17) 0.5149(2) 0.0331(8) Uani 1 1 d . . . . .
F47 F -0.2699(3) 0.10081(16) 0.0234(2) 0.0300(7) Uani 1 1 d . . . . .
F48 F -0.0999(4) 0.04158(15) 0.0600(2) 0.0363(9) Uani 1 1 d . . . . .
F49 F -0.2330(5) 0.0771(2) 0.1521(2) 0.0519(12) Uani 1 1 d . . . . .
O1 O -0.0946(4) 0.30102(17) 0.1258(2) 0.0238(8) Uani 1 1 d . . . . .
O2 O 0.0116(4) 0.39436(18) 0.1306(2) 0.0242(8) Uani 1 1 d . . . . .
O8 O 0.0166(4) 0.45844(17) 0.2788(2) 0.0280(9) Uani 1 1 d . U . . .
O9 O -0.0774(4) 0.41456(16) 0.3899(2) 0.0212(8) Uani 1 1 d . U . . .
O15 O -0.2055(4) 0.25159(19) 0.2684(2) 0.0261(9) Uani 1 1 d . . . . .
O16 O -0.1788(4) 0.29189(17) 0.3962(2) 0.0200(7) Uani 1 1 d . . . . .
O22 O 0.0566(4) 0.19060(16) 0.3081(2) 0.0232(8) Uani 1 1 d . . . . .
O23 O 0.0974(4) 0.24432(15) 0.4258(2) 0.0175(7) Uani 1 1 d . . . . .
O29 O 0.2719(4) 0.33503(17) 0.1738(2) 0.0216(8) Uani 1 1 d . . . . .
O30 O 0.1666(4) 0.24141(17) 0.1660(2) 0.0230(8) Uani 1 1 d . . . . .
O36 O 0.2816(4) 0.40429(18) 0.3169(2) 0.0244(8) Uani 1 1 d . . . . .
O37 O 0.1930(4) 0.36943(17) 0.4352(2) 0.0193(7) Uani 1 1 d . . . . .
O43 O -0.0804(4) 0.17430(16) 0.1611(2) 0.0170(7) Uani 1 1 d . . . . .
O44 O -0.0214(4) 0.16893(17) 0.0283(2) 0.0191(7) Uani 1 1 d . . . . .
O57 O 0.0429(3) 0.32369(15) 0.28614(19) 0.0135(7) Uani 1 1 d . . . . .
C3 C -0.0737(5) 0.3563(2) 0.1027(3) 0.0183(10) Uani 1 1 d . U . . .
C4 C -0.1666(6) 0.3793(3) 0.0299(3) 0.0259(10) Uani 1 1 d . U . . .
C17 C -0.2447(5) 0.2677(2) 0.3380(3) 0.0169(10) Uani 1 1 d . . . . .
C18 C -0.3978(6) 0.2556(3) 0.3516(4) 0.0271(12) Uani 1 1 d . . . . .
C24 C 0.1064(5) 0.1982(2) 0.3791(3) 0.0159(10) Uani 1 1 d . . . . .
C25 C 0.1938(6) 0.1429(3) 0.4121(3) 0.0234(11) Uani 1 1 d . . . . .
C31 C 0.2633(5) 0.2776(3) 0.1553(3) 0.0196(10) Uani 1 1 d . . . . .
C32 C 0.3889(6) 0.2484(3) 0.1124(4) 0.0294(13) Uani 1 1 d . . . . .
C38 C 0.2825(5) 0.3952(2) 0.3932(3) 0.0180(10) Uani 1 1 d . . . . .
C39 C 0.4099(5) 0.4217(2) 0.4396(3) 0.0219(11) Uani 1 1 d . . . . .
C45 C -0.0828(5) 0.1506(2) 0.0909(3) 0.0151(9) Uani 1 1 d . . . . .
C46 C -0.1735(6) 0.0917(3) 0.0822(3) 0.0225(11) Uani 1 1 d . . . . .
F5 F -0.1466(7) 0.4392(2) 0.0122(4) 0.0505(15) Uani 0.782(6) 1 d . U P A 1
F6 F -0.1397(6) 0.3477(3) -0.0379(3) 0.0452(14) Uani 0.782(6) 1 d . U P A 1
F7 F -0.2946(5) 0.3721(3) 0.0466(4) 0.0568(16) Uani 0.782(6) 1 d . U P A 1
F12 F -0.1165(9) 0.5625(4) 0.3107(6) 0.0339(17) Uani 0.82(2) 1 d . U P B 1
F13 F -0.2218(10) 0.5182(4) 0.4106(5) 0.053(2) Uani 0.82(2) 1 d . U P B 1
F14 F -0.2750(7) 0.4929(3) 0.2853(7) 0.057(2) Uani 0.82(2) 1 d . U P B 1
F54 F 0.4808(9) 0.5567(4) 0.2198(5) 0.0479(9) Uiso 0.577(9) 1 d . U P C 1
F55 F 0.3043(8) 0.5851(4) 0.1575(6) 0.0479(9) Uiso 0.577(9) 1 d . U P C 1
F56 F 0.4531(9) 0.5524(4) 0.0762(5) 0.0479(9) Uiso 0.577(9) 1 d . U P C 1
O50 O 0.2295(9) 0.4686(4) 0.1764(6) 0.0204(11) Uiso 0.577(9) 1 d . U P C 1
O51 O 0.4409(10) 0.4338(5) 0.1432(7) 0.0433(16) Uiso 0.577(9) 1 d D U P C 1
C10 C -0.0641(18) 0.4546(8) 0.3368(11) 0.0175(15) Uani 0.82(2) 1 d . U P B 1
C11 C -0.172(2) 0.5087(6) 0.3367(12) 0.0296(18) Uani 0.82(2) 1 d . U P B 1
C52 C 0.3500(13) 0.4763(6) 0.1600(9) 0.0291(16) Uiso 0.577(9) 1 d D U P C 1
C53 C 0.4036(13) 0.5442(6) 0.1520(8) 0.034(2) Uiso 0.577(9) 1 d . U P C 1
F5A F -0.0950(17) 0.3860(10) -0.0353(9) 0.033(3) Uani 0.218(6) 1 d . U P A 2
F6A F -0.2534(18) 0.3330(9) 0.0039(11) 0.038(3) Uani 0.218(6) 1 d . U P A 2
F7A F -0.228(2) 0.4276(9) 0.0479(10) 0.037(3) Uani 0.218(6) 1 d . U P A 2
F12A F -0.155(4) 0.563(2) 0.297(3) 0.032(6) Uani 0.18(2) 1 d . U P B 2
F13A F -0.164(4) 0.5358(16) 0.4229(18) 0.043(6) Uani 0.18(2) 1 d . U P B 2
F14A F -0.289(3) 0.4967(13) 0.334(3) 0.042(6) Uani 0.18(2) 1 d . U P B 2
F54A F 0.5153(12) 0.5489(5) 0.1969(7) 0.0479(9) Uiso 0.423(9) 1 d . U P C 2
F55A F 0.3357(12) 0.5748(5) 0.1279(8) 0.0479(9) Uiso 0.423(9) 1 d . U P C 2
F56A F 0.5131(13) 0.5341(5) 0.0785(6) 0.0479(9) Uiso 0.423(9) 1 d . U P C 2
O50A O 0.2514(12) 0.4597(6) 0.1695(8) 0.0204(11) Uiso 0.423(9) 1 d . U P C 2
O51A O 0.4639(14) 0.4217(6) 0.1560(9) 0.0433(16) Uiso 0.423(9) 1 d D U P C 2
C10A C -0.077(9) 0.462(4) 0.334(6) 0.0175(15) Uani 0.18(2) 1 d . U P B 2
C11A C -0.175(10) 0.519(3) 0.343(6) 0.0296(18) Uani 0.18(2) 1 d . U P B 2
C52A C 0.3721(16) 0.4659(7) 0.1543(13) 0.0291(16) Uiso 0.423(9) 1 d D U P C 2
C53A C 0.4352(18) 0.5304(8) 0.1393(11) 0.034(2) Uiso 0.423(9) 1 d . U P C 2

loop_
_atom_site_aniso_label
_atom_site_aniso_U_11
_atom_site_aniso_U_22
_atom_site_aniso_U_33
_atom_site_aniso_U_23
_atom_site_aniso_U_13
_atom_site_aniso_U_12
Fe1 0.0161(3) 0.0139(3) 0.0068(3) -0.0005(2) -0.0007(2) 0.0018(3)
Fe2 0.0162(3) 0.0166(3) 0.0071(3) -0.0023(2) 0.0019(2) -0.0033(3)
Fe3 0.0188(4) 0.0180(4) 0.0102(3) 0.0015(3) -0.0016(3) -0.0062(3)
F19 0.030(2) 0.108(4) 0.035(2) -0.010(2) 0.0158(17) -0.011(2)
F20 0.034(2) 0.043(2) 0.098(4) -0.013(2) 0.022(2) -0.0217(18)
F21 0.0269(19) 0.062(3) 0.058(3) -0.010(2) -0.0085(18) 0.0148(19)
F26 0.082(3) 0.039(2) 0.0194(17) 0.0050(15) 0.0004(18) 0.030(2)
F27 0.096(4) 0.0177(18) 0.053(3) -0.0040(17) -0.019(2) 0.011(2)
F28 0.034(2) 0.073(3) 0.092(4) 0.035(3) 0.027(2) 0.032(2)
F33 0.0244(19) 0.073(3) 0.075(3) -0.031(2) 0.024(2) -0.019(2)
F34 0.035(2) 0.066(3) 0.045(2) -0.007(2) 0.0002(18) 0.024(2)
F35 0.0347(19) 0.058(2) 0.0203(17) -0.0164(16) 0.0095(14) -0.0024(17)
F40 0.049(2) 0.0190(17) 0.064(3) -0.0071(17) -0.033(2) -0.0033(16)
F41 0.0226(18) 0.065(3) 0.041(2) -0.0114(19) -0.0035(16) -0.0036(17)
F42 0.0304(18) 0.043(2) 0.0251(17) 0.0044(15) -0.0132(14) -0.0081(16)
F47 0.0218(16) 0.0350(19) 0.0327(18) -0.0017(15) -0.0077(14) -0.0084(14)
F48 0.054(2) 0.0161(16) 0.038(2) 0.0009(14) -0.0200(17) -0.0031(15)
F49 0.074(3) 0.058(3) 0.0239(19) -0.0052(17) 0.0113(19) -0.048(2)
O1 0.036(2) 0.0200(19) 0.0149(17) -0.0032(14) -0.0071(15) 0.0018(16)
O2 0.026(2) 0.034(2) 0.0121(17) 0.0067(15) -0.0051(14) -0.0078(17)
O8 0.039(2) 0.0168(18) 0.028(2) 0.0030(15) 0.0082(17) -0.0025(16)
O9 0.031(2) 0.0161(17) 0.0165(17) 0.0043(13) 0.0009(15) 0.0075(15)
O15 0.0179(18) 0.038(2) 0.0224(19) -0.0142(17) 0.0049(15) -0.0055(16)
O16 0.0185(18) 0.0276(19) 0.0139(17) -0.0006(14) 0.0025(14) -0.0031(15)
O22 0.043(2) 0.0147(17) 0.0115(17) -0.0019(13) -0.0026(16) 0.0002(16)
O23 0.0245(18) 0.0155(17) 0.0124(16) -0.0011(13) -0.0024(14) 0.0054(14)
O29 0.0170(17) 0.027(2) 0.0208(18) -0.0004(15) 0.0058(14) -0.0062(15)
O30 0.0199(18) 0.026(2) 0.0232(19) -0.0096(15) 0.0087(15) -0.0048(15)
O36 0.025(2) 0.031(2) 0.0165(18) 0.0027(15) -0.0057(15) -0.0139(16)
O37 0.0197(18) 0.0249(19) 0.0131(16) -0.0029(14) -0.0042(14) -0.0029(15)
O43 0.0242(18) 0.0175(17) 0.0094(15) -0.0049(13) 0.0006(13) -0.0065(14)
O44 0.0241(18) 0.0231(18) 0.0103(16) 0.0010(14) 0.0011(14) -0.0077(15)
O57 0.0177(16) 0.0145(16) 0.0081(15) -0.0010(12) -0.0014(12) -0.0026(13)
C3 0.018(2) 0.027(2) 0.0096(18) -0.0025(16) 0.0014(15) 0.0050(18)
C4 0.027(2) 0.032(2) 0.0185(19) 0.0021(16) -0.0083(15) 0.0042(16)
C17 0.019(2) 0.012(2) 0.020(2) -0.0001(18) 0.0017(19) -0.0004(18)
C18 0.019(3) 0.033(3) 0.030(3) -0.005(2) 0.005(2) 0.001(2)
C24 0.019(2) 0.016(2) 0.013(2) 0.0024(18) 0.0058(18) -0.0017(19)
C25 0.035(3) 0.021(3) 0.014(2) 0.001(2) 0.004(2) 0.008(2)
C31 0.021(3) 0.029(3) 0.009(2) -0.0008(19) -0.0020(18) -0.005(2)
C32 0.018(3) 0.047(4) 0.023(3) -0.010(3) 0.003(2) -0.003(3)
C38 0.020(2) 0.011(2) 0.023(3) -0.0052(19) -0.002(2) 0.0002(19)
C39 0.023(3) 0.021(3) 0.021(3) -0.002(2) -0.006(2) 0.000(2)
C45 0.011(2) 0.018(2) 0.017(2) 0.0008(18) -0.0036(18) 0.0024(18)
C46 0.028(3) 0.024(3) 0.015(2) -0.001(2) -0.001(2) -0.013(2)
F5 0.065(3) 0.040(2) 0.045(3) 0.0122(19) -0.029(3) -0.003(2)
F6 0.058(3) 0.053(3) 0.024(2) -0.0059(19) -0.0156(19) 0.021(2)
F7 0.029(2) 0.094(4) 0.047(3) 0.028(3) -0.0051(18) 0.007(2)
F12 0.034(4) 0.020(2) 0.048(4) 0.014(2) -0.003(3) 0.010(3)
F13 0.061(5) 0.043(4) 0.056(3) 0.017(3) 0.025(3) 0.033(3)
F14 0.037(3) 0.051(3) 0.082(6) 0.010(3) -0.033(3) 0.011(2)
C10 0.019(4) 0.017(4) 0.016(2) 0.003(2) -0.008(2) 0.001(2)
C11 0.028(3) 0.023(4) 0.038(4) 0.011(3) -0.001(2) 0.010(3)
F5A 0.028(5) 0.055(7) 0.017(3) 0.005(3) -0.011(3) 0.004(4)
F6A 0.040(5) 0.045(5) 0.029(6) 0.002(4) -0.016(4) -0.003(4)
F7A 0.042(6) 0.044(4) 0.024(5) -0.002(3) -0.013(4) 0.016(4)
F12A 0.022(13) 0.030(7) 0.043(9) 0.012(7) -0.012(8) 0.005(7)
F13A 0.050(13) 0.039(11) 0.040(6) 0.003(5) -0.002(6) 0.008(9)
F14A 0.027(5) 0.034(9) 0.066(14) 0.004(8) -0.002(6) 0.006(5)
C10A 0.019(4) 0.017(4) 0.016(2) 0.003(2) -0.008(2) 0.001(2)
C11A 0.028(3) 0.023(4) 0.038(4) 0.011(3) -0.001(2) 0.010(3)

loop_
_atom_type_symbol
_atom_type_description
_atom_type_scat_dispersion_real
_atom_type_scat_dispersion_imag
_atom_type_scat_source
C C 0.0033 0.0016 'International Tables Vol C Tables 4.2.6.8 and 6.1.1.4'
H H 0.0000 0.0000 'International Tables Vol C Tables 4.2.6.8 and 6.1.1.4'
F F 0.0171 0.0103 'International Tables Vol C Tables 4.2.6.8 and 6.1.1.4'
Fe Fe 0.3463 0.8444 'International Tables Vol C Tables 4.2.6.8 and 6.1.1.4'
O O 0.0106 0.0060 'International Tables Vol C Tables 4.2.6.8 and 6.1.1.4'

loop_
_geom_angle_atom_site_label_1
_geom_angle_atom_site_label_2
_geom_angle_atom_site_label_3
_geom_angle
_geom_angle_site_symmetry_1
_geom_angle_site_symmetry_3
O9 Fe1 O23 178.07(14) . .
O9 Fe1 O37 91.14(15) . .
O16 Fe1 O9 87.70(15) . .
O16 Fe1 O23 92.31(15) . .
O16 Fe1 O37 170.55(14) . .
O23 Fe1 O37 88.52(15) . .
O44 Fe1 O9 91.88(14) 4_566 .
O44 Fe1 O16 85.41(14) 4_566 .
O44 Fe1 O23 86.19(14) 4_566 .
O44 Fe1 O37 85.25(14) 4_566 .
O57 Fe1 O9 90.50(14) . .
O57 Fe1 O16 94.03(14) . .
O57 Fe1 O23 91.43(14) . .
O57 Fe1 O37 95.36(14) . .
O57 Fe1 O44 177.53(14) . 4_566
O1 Fe2 O30 91.78(16) . .
O15 Fe2 O1 87.05(17) . .
O15 Fe2 O22 93.68(17) . .
O15 Fe2 O30 173.32(15) . .
O22 Fe2 O1 172.53(14) . .
O22 Fe2 O30 86.64(16) . .
O43 Fe2 O1 87.04(14) . .
O43 Fe2 O15 85.02(15) . .
O43 Fe2 O22 85.62(14) . .
O43 Fe2 O30 88.36(14) . .
O57 Fe2 O1 94.96(14) . .
O57 Fe2 O15 93.39(14) . .
O57 Fe2 O22 92.42(14) . .
O57 Fe2 O30 93.25(14) . .
O57 Fe2 O43 177.39(14) . .
O2 Fe3 O29 91.74(16) . .
O2 Fe3 O36 163.48(15) . .
O2 Fe3 O50 82.9(3) . .
O2 Fe3 O50A 84.0(4) . .
O8 Fe3 O2 87.38(17) . .
O8 Fe3 O29 167.85(15) . .
O8 Fe3 O36 92.69(17) . .
O8 Fe3 O50 81.5(2) . .
O8 Fe3 O50A 89.6(3) . .
O29 Fe3 O50 86.4(2) . .
O29 Fe3 O50A 78.2(3) . .
O36 Fe3 O29 84.72(16) . .
O36 Fe3 O50 80.7(3) . .
O36 Fe3 O50A 79.4(4) . .
O57 Fe3 O2 98.48(14) . .
O57 Fe3 O8 96.38(15) . .
O57 Fe3 O29 95.74(14) . .
O57 Fe3 O36 97.93(14) . .
O57 Fe3 O50 177.4(3) . .
O57 Fe3 O50A 173.6(3) . .
C3 O1 Fe2 131.9(3) . .
C3 O2 Fe3 130.2(3) . .
C10 O8 Fe3 127.4(7) . .
C10A O8 Fe3 135(3) . .
C10 O9 Fe1 131.7(8) . .
C10A O9 Fe1 138(4) . .
C17 O15 Fe2 130.3(3) . .
C17 O16 Fe1 133.0(3) . .
C24 O22 Fe2 132.8(3) . .
C24 O23 Fe1 130.2(3) . .
C31 O29 Fe3 128.4(3) . .
C31 O30 Fe2 133.4(4) . .
C38 O36 Fe3 129.4(3) . .
C38 O37 Fe1 133.1(3) . .
C45 O43 Fe2 141.4(3) . .
C45 O44 Fe1 152.9(3) . 4_565
Fe2 O57 Fe1 121.10(16) . .
Fe3 O57 Fe1 119.47(16) . .
Fe3 O57 Fe2 119.43(16) . .
O1 C3 C4 115.3(5) . .
O2 C3 O1 128.2(5) . .
O2 C3 C4 116.5(5) . .
F5 C4 C3 112.5(5) . .
F6 C4 C3 110.1(5) . .
F6 C4 F5 106.2(6) . .
F7 C4 C3 111.0(5) . .
F7 C4 F5 107.9(6) . .
F7 C4 F6 109.0(6) . .
F5A C4 C3 109.6(8) . .
F5A C4 F6A 100.1(12) . .
F6A C4 C3 110.8(8) . .
F7A C4 C3 111.6(8) . .
F7A C4 F5A 112.3(13) . .
F7A C4 F6A 111.9(13) . .
O15 C17 C18 113.9(4) . .
O16 C17 O15 129.3(5) . .
O16 C17 C18 116.8(4) . .
F19 C18 F20 109.3(5) . .
F19 C18 F21 107.7(5) . .
F19 C18 C17 112.5(5) . .
F20 C18 F21 106.1(5) . .
F20 C18 C17 110.9(4) . .
F21 C18 C17 110.1(5) . .
O22 C24 C25 114.8(4) . .
O23 C24 O22 129.0(5) . .
O23 C24 C25 116.2(4) . .
F26 C25 C24 111.9(4) . .
F27 C25 F26 107.1(5) . .
F27 C25 C24 112.4(5) . .
F28 C25 F26 108.2(5) . .
F28 C25 F27 108.5(5) . .
F28 C25 C24 108.6(4) . .
O29 C31 C32 116.4(5) . .
O30 C31 O29 128.2(5) . .
O30 C31 C32 115.4(5) . .
F33 C32 C31 111.0(5) . .
F34 C32 F33 108.6(5) . .
F34 C32 F35 108.9(5) . .
F34 C32 C31 110.7(5) . .
F35 C32 F33 108.4(5) . .
F35 C32 C31 109.2(4) . .
O36 C38 C39 114.1(4) . .
O37 C38 O36 128.1(5) . .
O37 C38 C39 117.7(4) . .
F40 C39 F41 107.4(5) . .
F40 C39 C38 107.9(4) . .
F41 C39 C38 110.5(4) . .
F42 C39 F40 109.2(4) . .
F42 C39 F41 108.6(4) . .
F42 C39 C38 113.1(4) . .
O43 C45 O44 127.8(5) . .
O43 C45 C46 114.4(4) . .
O44 C45 C46 117.8(4) . .
F47 C46 F48 107.5(4) . .
F47 C46 C45 109.9(4) . .
F48 C46 C45 111.2(4) . .
F49 C46 F47 108.9(5) . .
F49 C46 F48 107.0(5) . .
F49 C46 C45 112.2(4) . .
C52 O50 Fe3 129.9(8) . .
O8 C10 C11 113.0(11) . .
O9 C10 O8 131.1(11) . .
O9 C10 C11 115.8(14) . .
F12 C11 C10 110.8(14) . .
F13 C11 F12 108.3(10) . .
F13 C11 F14 108.1(14) . .
F13 C11 C10 112.2(14) . .
F14 C11 F12 109.1(14) . .
F14 C11 C10 108.3(11) . .
O50 C52 O51 128.1(13) . .
O50 C52 C53 118.2(9) . .
O51 C52 C53 113.6(11) . .
F54 C53 C52 107.7(11) . .
F55 C53 F54 102.6(10) . .
F55 C53 F56 105.1(11) . .
F55 C53 C52 111.3(10) . .
F56 C53 F54 120.7(11) . .
F56 C53 C52 109.2(10) . .
C52A O50A Fe3 135.3(11) . .
O8 C10A O9 116(5) . .
O8 C10A C11A 124(6) . .
O9 C10A C11A 120(7) . .
F12A C11A F13A 112(6) . .
F12A C11A C10A 116(7) . .
F13A C11A C10A 106(7) . .
F14A C11A F12A 112(8) . .
F14A C11A F13A 106(7) . .
F14A C11A C10A 104(6) . .
O50A C52A O51A 126.1(17) . .
O50A C52A C53A 121.8(12) . .
O51A C52A C53A 111.9(15) . .
F54A C53A F55A 108.0(14) . .
F54A C53A C52A 114.1(15) . .
F55A C53A C52A 110.8(13) . .
F56A C53A F54A 100.2(14) . .
F56A C53A F55A 107.1(14) . .
F56A C53A C52A 115.8(15) . .

loop_
_geom_bond_atom_site_label_1
_geom_bond_atom_site_label_2
_geom_bond_distance
_geom_bond_site_symmetry_2
Fe1 O9 2.016(3) .
Fe1 O16 2.011(4) .
Fe1 O23 2.017(3) .
Fe1 O37 2.021(3) .
Fe1 O44 2.003(3) 4_566
Fe1 O57 1.962(3) .
Fe2 O1 2.014(4) .
Fe2 O15 2.003(4) .
Fe2 O22 2.003(4) .
Fe2 O30 2.030(4) .
Fe2 O43 1.984(3) .
Fe2 O57 1.946(3) .
Fe3 O2 1.991(4) .
Fe3 O8 1.983(4) .
Fe3 O29 2.054(4) .
Fe3 O36 1.999(4) .
Fe3 O57 1.874(3) .
Fe3 O50 2.134(9) .
Fe3 O50A 2.155(13) .
F19 C18 1.308(7) .
F20 C18 1.310(7) .
F21 C18 1.332(7) .
F26 C25 1.322(6) .
F27 C25 1.309(7) .
F28 C25 1.301(7) .
F33 C32 1.321(7) .
F34 C32 1.304(7) .
F35 C32 1.318(6) .
F40 C39 1.316(6) .
F41 C39 1.324(6) .
F42 C39 1.303(6) .
F47 C46 1.332(6) .
F48 C46 1.337(7) .
F49 C46 1.315(6) .
O1 C3 1.249(6) .
O2 C3 1.237(6) .
O8 C10 1.238(18) .
O8 C10A 1.29(9) .
O9 C10 1.214(16) .
O9 C10A 1.35(7) .
O15 C17 1.240(6) .
O16 C17 1.236(6) .
O22 C24 1.242(6) .
O23 C24 1.238(6) .
O29 C31 1.258(6) .
O30 C31 1.232(6) .
O36 C38 1.243(6) .
O37 C38 1.243(6) .
O43 C45 1.236(6) .
O44 Fe1 2.002(3) 4_565
O44 C45 1.247(6) .
C3 C4 1.542(7) .
C4 F5 1.319(8) .
C4 F6 1.312(7) .
C4 F7 1.292(8) .
C4 F5A 1.283(17) .
C4 F6A 1.357(17) .
C4 F7A 1.226(17) .
C17 C18 1.535(7) .
C24 C25 1.539(7) .
C31 C32 1.549(7) .
C38 C39 1.541(7) .
C45 C46 1.537(7) .
F12 C11 1.335(19) .
F13 C11 1.312(18) .
F14 C11 1.33(2) .
F54 C53 1.337(15) .
F55 C53 1.304(15) .
F56 C53 1.334(15) .
O50 C52 1.222(16) .
O51 C52 1.297(9) .
C10 C11 1.557(16) .
C52 C53 1.540(18) .
F12A C11A 1.23(10) .
F13A C11A 1.33(9) .
F14A C11A 1.21(10) .
F54A C53A 1.26(2) .
F55A C53A 1.36(2) .
F56A C53A 1.25(2) .
O50A C52A 1.21(2) .
O51A C52A 1.297(9) .
C10A C11A 1.55(8) .
C52A C53A 1.52(2) .

loop_
_geom_torsion_atom_site_label_1
_geom_torsion_atom_site_label_2
_geom_torsion_atom_site_label_3
_geom_torsion_atom_site_label_4
_geom_torsion
_geom_torsion_site_symmetry_1
Fe1 O9 C10 O8 -7(3) .
Fe1 O9 C10 C11 168.3(9) .
Fe1 O9 C10A O8 -13(12) .
Fe1 O9 C10A C11A 174(4) .
Fe1 O16 C17 O15 10.6(8) .
Fe1 O16 C17 C18 -168.9(4) .
Fe1 O23 C24 O22 -4.7(8) .
Fe1 O23 C24 C25 173.8(3) .
Fe1 O37 C38 O36 1.1(8) .
Fe1 O37 C38 C39 178.9(3) .
Fe1 O44 C45 O43 -163.9(5) 4_565
Fe1 O44 C45 C46 16.1(10) 4_565
Fe2 O1 C3 O2 6.2(8) .
Fe2 O1 C3 C4 -173.9(3) .
Fe2 O15 C17 O16 5.7(8) .
Fe2 O15 C17 C18 -174.8(4) .
Fe2 O22 C24 O23 18.6(8) .
Fe2 O22 C24 C25 -160.0(4) .
Fe2 O30 C31 O29 -4.2(8) .
Fe2 O30 C31 C32 176.7(4) .
Fe2 O43 C45 O44 10.1(9) .
Fe2 O43 C45 C46 -169.9(4) .
Fe3 O2 C3 O1 -10.4(8) .
Fe3 O2 C3 C4 169.7(3) .
Fe3 O8 C10 O9 16(3) .
Fe3 O8 C10 C11 -159.8(9) .
Fe3 O8 C10A O9 22(11) .
Fe3 O8 C10A C11A -165(5) .
Fe3 O29 C31 O30 2.2(8) .
Fe3 O29 C31 C32 -178.7(3) .
Fe3 O36 C38 O37 7.3(8) .
Fe3 O36 C38 C39 -170.6(3) .
Fe3 O50 C52 O51 28(2) .
Fe3 O50 C52 C53 -156.4(9) .
Fe3 O50A C52A O51A 18(3) .
Fe3 O50A C52A C53A -155.3(13) .
O1 C3 C4 F5 175.5(5) .
O1 C3 C4 F6 -66.3(7) .
O1 C3 C4 F7 54.5(7) .
O1 C3 C4 F5A -110.6(11) .
O1 C3 C4 F6A -1.1(11) .
O1 C3 C4 F7A 124.4(12) .
O2 Fe3 O57 Fe1 -136.85(19) .
O2 Fe3 O57 Fe2 42.3(2) .
O2 C3 C4 F5 -4.6(7) .
O2 C3 C4 F6 113.6(6) .
O2 C3 C4 F7 -125.7(6) .
O2 C3 C4 F5A 69.3(12) .
O2 C3 C4 F6A 178.8(10) .
O2 C3 C4 F7A -55.8(13) .
O8 Fe3 O57 Fe1 -48.6(2) .
O8 Fe3 O57 Fe2 130.6(2) .
O8 C10 C11 F12 -35(2) .
O8 C10 C11 F13 -156.6(16) .
O8 C10 C11 F14 84.1(19) .
O8 C10A C11A F12A -2(13) .
O8 C10A C11A F13A -127(9) .
O8 C10A C11A F14A 121(9) .
O9 C10 C11 F12 148.2(17) .
O9 C10 C11 F13 27(2) .
O9 C10 C11 F14 -92.2(19) .
O9 C10A C11A F12A 170(8) .
O9 C10A C11A F13A 46(10) .
O9 C10A C11A F14A -66(10) .
O15 C17 C18 F19 173.0(5) .
O15 C17 C18 F20 50.2(7) .
O15 C17 C18 F21 -66.9(6) .
O16 C17 C18 F19 -7.4(7) .
O16 C17 C18 F20 -130.2(5) .
O16 C17 C18 F21 112.7(5) .
O22 C24 C25 F26 -154.2(5) .
O22 C24 C25 F27 -33.7(6) .
O22 C24 C25 F28 86.4(6) .
O23 C24 C25 F26 27.0(7) .
O23 C24 C25 F27 147.6(5) .
O23 C24 C25 F28 -92.4(6) .
O29 Fe3 O57 Fe1 130.52(19) .
O29 Fe3 O57 Fe2 -50.3(2) .
O29 C31 C32 F33 4.5(7) .
O29 C31 C32 F34 125.2(5) .
O29 C31 C32 F35 -115.0(5) .
O30 C31 C32 F33 -176.2(5) .
O30 C31 C32 F34 -55.6(6) .
O30 C31 C32 F35 64.3(6) .
O36 Fe3 O57 Fe1 45.1(2) .
O36 Fe3 O57 Fe2 -135.7(2) .
O36 C38 C39 F40 74.0(6) .
O36 C38 C39 F41 -43.1(6) .
O36 C38 C39 F42 -165.1(5) .
O37 C38 C39 F40 -104.1(5) .
O37 C38 C39 F41 138.7(5) .
O37 C38 C39 F42 16.8(7) .
O43 C45 C46 F47 121.5(5) .
O43 C45 C46 F48 -119.6(5) .
O43 C45 C46 F49 0.2(7) .
O44 C45 C46 F47 -58.5(6) .
O44 C45 C46 F48 60.4(6) .
O44 C45 C46 F49 -179.9(5) .
O50 C52 C53 F54 106.1(14) .
O50 C52 C53 F55 -5.6(18) .
O50 C52 C53 F56 -121.2(13) .
O51 C52 C53 F54 -77.5(14) .
O51 C52 C53 F55 170.8(11) .
O51 C52 C53 F56 55.2(15) .
O50A C52A C53A F54A 109(2) .
O50A C52A C53A F55A -13(2) .
O50A C52A C53A F56A -135.1(19) .
O51A C52A C53A F54A -65(2) .
O51A C52A C53A F55A 172.8(15) .
O51A C52A C53A F56A 51(2) .
